data_7058012
loop_
_publ_author_name
'Mahapatra, Prithwish'
'Koizumi, Naoki'
'Kanetomo, Takuya'
'Ishida, Takayuki'
'Ghosh, Ashutosh'

_publ_section_title
;
 A series of CuII--LnIII complexes of an N2O3 donor asymmetric ligand and
 a possible CuII--TbIII SMM candidate in no bias field
;
_journal_issue 2
_journal_name_full 'New Journal of Chemistry'
_journal_page_first 634
_journal_paper_doi 10.1039/C8NJ03512A
_journal_volume 43
_journal_year 2019
_chemical_formula_moiety 'C19 H20 Cu N5 O12 Tb'
_chemical_formula_sum 'C19 H20 Cu N5 O12 Tb'
_chemical_formula_weight 732.88
_space_group_crystal_system monoclinic
_space_group_IT_number 14
_space_group_name_Hall '-P 2yn'
_space_group_name_H-M_alt 'P 1 21/n 1'
_symmetry_space_group_name_Hall '-P 2yn'
_symmetry_space_group_name_H-M 'P 1 21/n 1'
_atom_sites_solution_hydrogens geom
_audit_creation_method SHELXL-2018/1
_audit_update_record
;
2018-10-08 deposited with the CCDC.
2018-11-20 downloaded from the CCDC.
;
_cell_angle_alpha 90.00
_cell_angle_beta 108.293(5)
_cell_angle_gamma 90.00
_cell_formula_units_Z 4
_cell_length_a 11.121(5)
_cell_length_b 14.240(5)
_cell_length_c 16.074(5)
_cell_measurement_reflns_used 4396
_cell_measurement_temperature 293(2)
_cell_measurement_theta_max 25.28
_cell_measurement_theta_min 1.96
_cell_volume 2416.9(16)
_computing_cell_refinement 'Bruker SAINT'
_computing_data_collection 'Bruker APEX2'
_computing_data_reduction 'Bruker SAINT'
_computing_molecular_graphics 'Bruker SHELXTL'
_computing_publication_material 'Bruker SHELXTL'
_computing_structure_refinement 'SHELXL-2018/1 (Sheldrick, 2018)'
_computing_structure_solution 'SHELXS-97 (Sheldrick 2008)'
_diffrn_ambient_temperature 293(2)
_diffrn_measured_fraction_theta_full 0.987
_diffrn_measured_fraction_theta_max 0.984
_diffrn_measurement_device_type 'CCD area detector'
_diffrn_measurement_method 'phi and omega scans'
_diffrn_radiation_monochromator graphite
_diffrn_radiation_source 'fine-focus sealed tube'
_diffrn_radiation_type MoK\a
_diffrn_radiation_wavelength 0.71073
_diffrn_reflns_av_R_equivalents 0.0470
_diffrn_reflns_av_unetI/netI 0.0462
_diffrn_reflns_Laue_measured_fraction_full 0.987
_diffrn_reflns_Laue_measured_fraction_max 0.984
_diffrn_reflns_limit_h_max 13
_diffrn_reflns_limit_h_min -13
_diffrn_reflns_limit_k_max 15
_diffrn_reflns_limit_k_min -16
_diffrn_reflns_limit_l_max 15
_diffrn_reflns_limit_l_min -19
_diffrn_reflns_number 15532
_diffrn_reflns_point_group_measured_fraction_full 0.987
_diffrn_reflns_point_group_measured_fraction_max 0.984
_diffrn_reflns_theta_full 25.242
_diffrn_reflns_theta_max 25.278
_diffrn_reflns_theta_min 1.956
_exptl_absorpt_coefficient_mu 3.856
_exptl_absorpt_correction_T_max 0.891
_exptl_absorpt_correction_T_min 0.831
_exptl_absorpt_correction_type empirical
_exptl_absorpt_process_details SADABS
_exptl_crystal_colour Green
_exptl_crystal_density_diffrn 2.014
_exptl_crystal_density_method 'not measured'
_exptl_crystal_description Prismatic
_exptl_crystal_F_000 1436
_exptl_crystal_size_max 0.06
_exptl_crystal_size_mid 0.04
_exptl_crystal_size_min 0.03
_refine_diff_density_max 1.898
_refine_diff_density_min -0.649
_refine_diff_density_rms 0.147
_refine_ls_extinction_method none
_refine_ls_goodness_of_fit_ref 1.075
_refine_ls_hydrogen_treatment constr
_refine_ls_matrix_type full
_refine_ls_number_parameters 345
_refine_ls_number_reflns 4324
_refine_ls_number_restraints 0
_refine_ls_restrained_S_all 1.075
_refine_ls_R_factor_all 0.0720
_refine_ls_R_factor_gt 0.0427
_refine_ls_shift/su_max 0.001
_refine_ls_shift/su_mean 0.000
_refine_ls_structure_factor_coef Fsqd
_refine_ls_weighting_details 'w=1/[\s^2^(Fo^2^)+(0.0500P)^2^+10.9966P] where P=(Fo^2^+2Fc^2^)/3'
_refine_ls_weighting_scheme calc
_refine_ls_wR_factor_gt 0.0986
_refine_ls_wR_factor_ref 0.1187
_reflns_Friedel_coverage 0.000
_reflns_number_gt 3121
_reflns_number_total 4395
_reflns_threshold_expression 'I > 2\s(I)'
_cod_data_source_file c8nj03512a2.cif
_cod_data_source_block 1
_cod_depositor_comments
;
The following automatic conversions were performed:

'_exptl_absorpt_correction_type' value 'EMPIRICAL' changed to
'empirical' according to
/home/data/users/saulius/crontab/automatic-downloads/rss-feeds/RSC/lib/dictionaries/cif_core.dic
dictionary named 'cif_core.dic' version 2.4.2 from 2011-04-26.

Automatic conversion script
Id: cif_fix_values 4973 2017-02-22 13:04:09Z antanas 

 Adding full bibliography for 7058012--7058015.cif.
;
_cod_database_code 7058012
_shelx_shelxl_version_number 2018/1
_shelx_space_group_comment
;
The symmetry employed for this shelxl refinement is uniquely defined
by the following loop, which should always be used as a source of
symmetry information in preference to the above space-group names.
They are only intended as comments.
;

loop_
_space_group_symop_operation_xyz
'x, y, z'
'-x+1/2, y+1/2, -z+1/2'
'-x, -y, -z'
'x-1/2, -y-1/2, z-1/2'

loop_
_atom_site_label
_atom_site_type_symbol
_atom_site_fract_x
_atom_site_fract_y
_atom_site_fract_z
_atom_site_U_iso_or_equiv
_atom_site_adp_type
_atom_site_occupancy
_atom_site_site_symmetry_order
_atom_site_calc_flag
_atom_site_refinement_flags_posn
_atom_site_refinement_flags_adp
Tb1 Tb 1.16411(3) 0.31795(3) 0.82065(2) 0.03661(15) Uani 1 1 d . .
Cu1 Cu 0.87456(8) 0.37777(7) 0.83050(6) 0.0369(2) Uani 1 1 d . .
O1 O 0.9684(5) 0.3877(4) 0.7490(3) 0.0412(13) Uani 1 1 d . .
O3 O 1.2831(4) 0.3279(4) 0.9814(3) 0.0428(13) Uani 1 1 d . .
O2 O 1.0420(4) 0.3514(4) 0.9095(3) 0.0397(13) Uani 1 1 d . .
O12 O 1.3633(5) 0.3970(5) 0.8349(5) 0.0631(18) Uani 1 1 d . .
O10 O 1.2165(5) 0.4829(4) 0.8521(4) 0.0551(16) Uani 1 1 d . .
O6 O 1.1649(6) 0.3139(5) 0.6726(4) 0.0626(18) Uani 1 1 d . .
O4 O 1.2959(6) 0.2204(5) 0.7587(5) 0.0631(18) Uani 1 1 d . .
O9 O 1.1781(7) 0.1639(5) 0.8900(4) 0.0677(19) Uani 1 1 d . .
O7 O 1.0207(6) 0.1866(5) 0.7763(4) 0.0666(19) Uani 1 1 d . .
N2 N 0.8074(6) 0.3858(5) 0.9275(4) 0.0387(15) Uani 1 1 d . .
N1 N 0.7132(6) 0.3686(5) 0.7350(4) 0.0416(16) Uani 1 1 d . .
C18 C 1.0852(7) 0.3671(5) 0.9945(5) 0.0353(17) Uani 1 1 d . .
N3 N 1.2552(8) 0.2571(6) 0.6832(5) 0.057(2) Uani 1 1 d . .
C17 C 1.2175(7) 0.3578(6) 1.0375(5) 0.0394(18) Uani 1 1 d . .
C13 C 1.0086(7) 0.3932(5) 1.0451(5) 0.0374(18) Uani 1 1 d . .
C1 C 0.9261(8) 0.4446(6) 0.6796(5) 0.0421(19) Uani 1 1 d . .
N4 N 1.0783(9) 0.1323(6) 0.8370(6) 0.071(2) Uani 1 1 d . .
N5 N 1.3311(7) 0.4763(6) 0.8550(5) 0.058(2) Uani 1 1 d . .
O11 O 1.4030(7) 0.5419(6) 0.8751(7) 0.105(3) Uani 1 1 d . .
C14 C 1.0632(8) 0.4096(6) 1.1344(5) 0.045(2) Uani 1 1 d . .
H14 H 1.011954 0.426295 1.167871 0.054 Uiso 1 1 calc R U
C6 C 0.7952(8) 0.4509(6) 0.6328(5) 0.044(2) Uani 1 1 d . .
C16 C 1.2682(8) 0.3736(6) 1.1248(5) 0.045(2) Uani 1 1 d . .
H16 H 1.354688 0.365641 1.151940 0.054 Uiso 1 1 calc R U
C15 C 1.1919(8) 0.4015(6) 1.1739(5) 0.046(2) Uani 1 1 d . .
H15 H 1.227405 0.414769 1.233228 0.055 Uiso 1 1 calc R U
C9 C 0.6035(7) 0.3215(6) 0.7513(6) 0.052(2) Uani 1 1 d . .
H9A H 0.530740 0.362964 0.732455 0.062 Uiso 1 1 calc R U
H9B H 0.583288 0.265107 0.715860 0.062 Uiso 1 1 calc R U
C12 C 0.8725(7) 0.3962(6) 1.0080(5) 0.0407(19) Uani 1 1 d . .
H12 H 0.827195 0.406790 1.046869 0.049 Uiso 1 1 calc R U
O5 O 1.3016(8) 0.2404(6) 0.6270(5) 0.086(2) Uani 1 1 d . .
C11 C 0.6687(7) 0.3760(7) 0.9058(6) 0.056(2) Uani 1 1 d . .
H11A H 0.627345 0.433446 0.879217 0.067 Uiso 1 1 calc R U
H11B H 0.646888 0.364565 0.958832 0.067 Uiso 1 1 calc R U
C19 C 1.4044(7) 0.2836(7) 1.0226(6) 0.055(2) Uani 1 1 d . .
H19A H 1.462607 0.329111 1.057193 0.083 Uiso 1 1 calc R U
H19B H 1.436968 0.259043 0.978311 0.083 Uiso 1 1 calc R U
H19C H 1.394204 0.233366 1.059607 0.083 Uiso 1 1 calc R U
O8 O 1.0386(11) 0.0549(7) 0.8415(7) 0.145(5) Uani 1 1 d . .
C7 C 0.6987(8) 0.3958(6) 0.6558(6) 0.048(2) Uani 1 1 d . .
C10 C 0.6251(8) 0.2959(7) 0.8438(7) 0.057(2) Uani 1 1 d . .
H10A H 0.687931 0.246287 0.859798 0.069 Uiso 1 1 calc R U
H10B H 0.546917 0.271270 0.849847 0.069 Uiso 1 1 calc R U
C2 C 1.0099(10) 0.4982(7) 0.6529(6) 0.058(2) Uani 1 1 d . .
H2 H 1.096051 0.493793 0.683150 0.070 Uiso 1 1 calc R U
C8 C 0.5785(8) 0.3754(8) 0.5826(6) 0.071(3) Uani 1 1 d . .
H8A H 0.561294 0.309193 0.580763 0.107 Uiso 1 1 calc R U
H8B H 0.588108 0.394801 0.527851 0.107 Uiso 1 1 calc R U
H8C H 0.509518 0.409038 0.592561 0.107 Uiso 1 1 calc R U
C3 C 0.9699(13) 0.5581(8) 0.5829(7) 0.075(3) Uani 1 1 d . .
H3 H 1.028865 0.593864 0.566619 0.091 Uiso 1 1 calc R U
C5 C 0.7594(11) 0.5128(8) 0.5608(6) 0.069(3) Uani 1 1 d . .
H5 H 0.674158 0.517456 0.528354 0.083 Uiso 1 1 calc R U
C4 C 0.8447(15) 0.5659(8) 0.5369(7) 0.086(4) Uani 1 1 d . .
H4 H 0.817822 0.606981 0.489708 0.103 Uiso 1 1 calc R U

loop_
_atom_site_aniso_label
_atom_site_aniso_U_11
_atom_site_aniso_U_22
_atom_site_aniso_U_33
_atom_site_aniso_U_23
_atom_site_aniso_U_13
_atom_site_aniso_U_12
Tb1 0.0274(2) 0.0443(3) 0.0391(2) -0.00229(18) 0.01192(15) 0.00045(17)
Cu1 0.0241(4) 0.0492(6) 0.0376(5) 0.0020(4) 0.0099(4) 0.0012(4)
O1 0.031(3) 0.057(4) 0.037(3) 0.009(3) 0.013(2) 0.009(2)
O3 0.023(2) 0.062(4) 0.042(3) -0.006(3) 0.009(2) 0.009(2)
O2 0.026(3) 0.064(4) 0.028(3) -0.003(2) 0.007(2) 0.003(2)
O12 0.041(3) 0.056(4) 0.106(5) -0.028(4) 0.043(4) -0.008(3)
O10 0.038(3) 0.049(4) 0.082(4) -0.010(3) 0.023(3) 0.002(3)
O6 0.059(4) 0.083(5) 0.052(4) 0.001(3) 0.027(3) 0.014(4)
O4 0.059(4) 0.064(4) 0.067(4) -0.008(4) 0.020(3) 0.014(3)
O9 0.070(4) 0.066(5) 0.052(4) 0.004(3) -0.002(3) -0.013(4)
O7 0.058(4) 0.065(4) 0.064(4) 0.007(4) 0.000(3) -0.012(3)
N2 0.028(3) 0.048(4) 0.045(4) 0.004(3) 0.018(3) 0.000(3)
N1 0.027(3) 0.042(4) 0.054(4) -0.008(3) 0.011(3) 0.003(3)
C18 0.032(4) 0.029(4) 0.047(5) 0.002(3) 0.015(3) 0.000(3)
N3 0.060(5) 0.058(5) 0.066(5) -0.022(4) 0.039(4) -0.007(4)
C17 0.039(4) 0.034(4) 0.041(4) -0.001(4) 0.008(4) 0.002(3)
C13 0.034(4) 0.030(4) 0.052(5) 0.002(4) 0.018(4) -0.001(3)
C1 0.054(5) 0.044(5) 0.029(4) 0.000(4) 0.014(4) 0.007(4)
N4 0.088(7) 0.051(6) 0.062(5) 0.000(4) 0.009(5) -0.021(5)
N5 0.044(4) 0.059(5) 0.072(5) -0.012(4) 0.022(4) -0.008(4)
O11 0.068(5) 0.074(6) 0.176(9) -0.042(6) 0.041(5) -0.035(4)
C14 0.060(5) 0.038(5) 0.045(5) 0.000(4) 0.026(4) 0.003(4)
C6 0.047(5) 0.048(5) 0.030(4) -0.011(4) 0.001(3) 0.009(4)
C16 0.050(5) 0.035(5) 0.043(5) 0.006(4) 0.006(4) -0.004(4)
C15 0.059(5) 0.049(5) 0.028(4) -0.003(4) 0.011(4) -0.009(4)
C9 0.027(4) 0.052(6) 0.073(6) -0.013(5) 0.010(4) -0.002(4)
C12 0.039(4) 0.042(5) 0.049(5) 0.001(4) 0.026(4) 0.004(4)
O5 0.108(6) 0.086(6) 0.089(5) -0.016(5) 0.068(5) 0.011(5)
C11 0.030(4) 0.073(7) 0.069(6) 0.006(5) 0.023(4) -0.001(4)
C19 0.033(4) 0.060(6) 0.068(6) 0.000(5) 0.009(4) 0.009(4)
O8 0.196(11) 0.076(6) 0.120(8) 0.024(6) -0.011(7) -0.072(7)
C7 0.041(5) 0.047(5) 0.047(5) -0.011(4) 0.002(4) 0.013(4)
C10 0.030(4) 0.053(6) 0.087(7) 0.002(5) 0.016(4) -0.007(4)
C2 0.070(6) 0.065(6) 0.045(5) 0.011(5) 0.026(5) -0.001(5)
C8 0.044(5) 0.094(8) 0.060(6) -0.035(6) -0.007(5) 0.003(5)
C3 0.110(9) 0.063(7) 0.062(7) 0.016(6) 0.039(7) 0.004(7)
C5 0.081(7) 0.075(7) 0.041(5) 0.007(5) 0.003(5) 0.033(6)
C4 0.139(12) 0.067(8) 0.052(6) 0.025(6) 0.030(7) 0.031(8)

loop_
_atom_type_symbol
_atom_type_description
_atom_type_scat_dispersion_real
_atom_type_scat_dispersion_imag
_atom_type_scat_source
C C 0.0033 0.0016 'International Tables Vol C Tables 4.2.6.8 and 6.1.1.4'
H H 0.0000 0.0000 'International Tables Vol C Tables 4.2.6.8 and 6.1.1.4'
N N 0.0061 0.0033 'International Tables Vol C Tables 4.2.6.8 and 6.1.1.4'
O O 0.0106 0.0060 'International Tables Vol C Tables 4.2.6.8 and 6.1.1.4'
Cu Cu 0.3201 1.2651 'International Tables Vol C Tables 4.2.6.8 and 6.1.1.4'
Tb Tb -0.1723 4.1537 'International Tables Vol C Tables 4.2.6.8 and 6.1.1.4'

loop_
_geom_angle_atom_site_label_1
_geom_angle_atom_site_label_2
_geom_angle_atom_site_label_3
_geom_angle
O2 Tb1 O1 65.20(17)
O2 Tb1 O6 144.1(2)
O1 Tb1 O6 79.2(2)
O2 Tb1 O7 83.1(2)
O1 Tb1 O7 76.0(2)
O6 Tb1 O7 84.0(2)
O2 Tb1 O12 122.8(2)
O1 Tb1 O12 122.0(2)
O6 Tb1 O12 79.4(2)
O7 Tb1 O12 152.1(2)
O2 Tb1 O10 79.7(2)
O1 Tb1 O10 79.5(2)
O6 Tb1 O10 98.9(2)
O7 Tb1 O10 154.3(2)
O12 Tb1 O10 51.83(19)
O2 Tb1 O9 82.4(2)
O1 Tb1 O9 121.4(2)
O6 Tb1 O9 114.5(2)
O7 Tb1 O9 51.8(2)
O12 Tb1 O9 116.6(2)
O10 Tb1 O9 142.6(2)
O2 Tb1 O4 155.9(2)
O1 Tb1 O4 128.6(2)
O6 Tb1 O4 52.4(2)
O7 Tb1 O4 82.2(2)
O12 Tb1 O4 69.9(2)
O10 Tb1 O4 119.8(2)
O9 Tb1 O4 73.5(3)
O2 Tb1 O3 64.76(16)
O1 Tb1 O3 126.25(17)
O6 Tb1 O3 149.7(2)
O7 Tb1 O3 115.7(2)
O12 Tb1 O3 72.9(2)
O10 Tb1 O3 73.6(2)
O9 Tb1 O3 69.1(2)
O4 Tb1 O3 105.1(2)
O2 Tb1 N3 165.3(2)
O1 Tb1 N3 104.5(2)
O6 Tb1 N3 26.1(2)
O7 Tb1 N3 84.1(2)
O12 Tb1 N3 71.2(2)
O10 Tb1 N3 109.6(2)
O9 Tb1 N3 95.4(3)
O4 Tb1 N3 26.4(2)
O3 Tb1 N3 128.1(2)
O2 Tb1 N4 81.7(2)
O1 Tb1 N4 98.8(2)
O6 Tb1 N4 100.1(3)
O7 Tb1 N4 25.9(2)
O12 Tb1 N4 137.9(3)
O10 Tb1 N4 160.2(2)
O9 Tb1 N4 25.9(2)
O4 Tb1 N4 76.8(3)
O3 Tb1 N4 92.3(2)
N3 Tb1 N4 90.0(3)
O2 Tb1 N5 101.0(2)
O1 Tb1 N5 102.0(2)
O6 Tb1 N5 90.4(2)
O7 Tb1 N5 174.3(2)
O12 Tb1 N5 25.88(19)
O10 Tb1 N5 26.02(19)
O9 Tb1 N5 132.4(2)
O4 Tb1 N5 95.2(2)
O3 Tb1 N5 69.9(2)
N3 Tb1 N5 91.3(2)
N4 Tb1 N5 158.2(3)
O1 Cu1 N2 167.8(3)
O1 Cu1 O2 81.1(2)
N2 Cu1 O2 91.0(2)
O1 Cu1 N1 91.7(3)
N2 Cu1 N1 98.3(3)
O2 Cu1 N1 162.7(3)
O1 Cu1 Tb1 42.00(15)
N2 Cu1 Tb1 131.89(18)
O2 Cu1 Tb1 41.14(15)
N1 Cu1 Tb1 126.6(2)
C1 O1 Cu1 119.2(5)
C1 O1 Tb1 134.2(5)
Cu1 O1 Tb1 104.7(2)
C17 O3 C19 116.0(6)
C17 O3 Tb1 118.0(4)
C19 O3 Tb1 124.1(5)
C18 O2 Cu1 127.6(5)
C18 O2 Tb1 125.7(4)
Cu1 O2 Tb1 105.4(2)
N5 O12 Tb1 96.6(4)
N5 O10 Tb1 96.3(5)
N3 O6 Tb1 97.7(5)
N3 O4 Tb1 94.4(5)
N4 O9 Tb1 95.5(5)
N4 O7 Tb1 96.8(5)
C12 N2 C11 117.8(7)
C12 N2 Cu1 125.8(5)
C11 N2 Cu1 116.4(5)
C7 N1 C9 117.0(7)
C7 N1 Cu1 123.4(6)
C9 N1 Cu1 119.4(6)
O2 C18 C13 123.9(7)
O2 C18 C17 118.2(7)
C13 C18 C17 117.9(7)
O5 N3 O6 122.8(9)
O5 N3 O4 122.2(9)
O6 N3 O4 115.0(7)
O5 N3 Tb1 172.7(7)
O6 N3 Tb1 56.2(4)
O4 N3 Tb1 59.2(4)
C16 C17 O3 126.1(7)
C16 C17 C18 121.1(8)
O3 C17 C18 112.7(6)
C14 C13 C18 119.7(7)
C14 C13 C12 118.9(7)
C18 C13 C12 121.2(7)
O1 C1 C2 120.0(8)
O1 C1 C6 121.0(8)
C2 C1 C6 119.0(8)
O8 N4 O9 123.7(10)
O8 N4 O7 120.4(9)
O9 N4 O7 115.8(8)
O8 N4 Tb1 177.7(8)
O9 N4 Tb1 58.5(5)
O7 N4 Tb1 57.3(4)
O11 N5 O12 123.1(8)
O11 N5 O10 121.9(8)
O12 N5 O10 115.0(7)
O11 N5 Tb1 175.8(8)
O12 N5 Tb1 57.5(4)
O10 N5 Tb1 57.7(4)
C15 C14 C13 121.1(8)
C5 C6 C1 117.0(9)
C5 C6 C7 120.0(8)
C1 C6 C7 123.0(7)
C17 C16 C15 120.4(8)
C14 C15 C16 119.7(7)
C10 C9 N1 114.0(7)
N2 C12 C13 127.1(7)
N2 C11 C10 109.0(7)
N1 C7 C6 122.2(7)
N1 C7 C8 121.2(9)
C6 C7 C8 116.6(8)
C9 C10 C11 113.6(8)
C3 C2 C1 121.6(10)
C4 C3 C2 120.7(11)
C4 C5 C6 122.5(10)
C5 C4 C3 119.2(10)

loop_
_geom_bond_atom_site_label_1
_geom_bond_atom_site_label_2
_geom_bond_distance
Tb1 O2 2.308(5)
Tb1 O1 2.340(5)
Tb1 O6 2.383(6)
Tb1 O7 2.416(6)
Tb1 O12 2.431(6)
Tb1 O10 2.435(6)
Tb1 O9 2.443(7)
Tb1 O4 2.447(6)
Tb1 O3 2.510(5)
Tb1 N3 2.841(7)
Tb1 N4 2.851(9)
Tb1 N5 2.863(8)
Cu1 O1 1.920(5)
Cu1 N2 1.932(6)
Cu1 O2 1.934(5)
Cu1 N1 1.966(6)
O1 C1 1.339(9)
O3 C17 1.393(9)
O3 C19 1.448(9)
O2 C18 1.317(9)
O12 N5 1.258(9)
O10 N5 1.264(9)
O6 N3 1.259(10)
O4 N3 1.268(10)
O9 N4 1.251(10)
O7 N4 1.253(10)
N2 C12 1.278(10)
N2 C11 1.477(10)
N1 C7 1.292(11)
N1 C9 1.486(10)
C18 C13 1.400(11)
C18 C17 1.421(10)
N3 O5 1.195(9)
C17 C16 1.358(11)
C13 C14 1.391(11)
C13 C12 1.444(10)
C1 C2 1.374(12)
C1 C6 1.416(11)
N4 O8 1.198(11)
N5 O11 1.206(10)
C14 C15 1.375(12)
C6 C5 1.410(13)
C6 C7 1.466(13)
C16 C15 1.386(12)
C9 C10 1.475(13)
C11 C10 1.492(13)
C7 C8 1.506(11)
C2 C3 1.371(13)
C3 C4 1.360(16)
C5 C4 1.359(16)
